data_4509141
loop_
_publ_author_name
'Mondal, Raju'
'Basu, Tannistha'
'Sadhukhan, Dipali'
'Chattopadhyay, Tanmay'
'Bhunia, Manas kumar'

_publ_contact_author
;
Dr. Raju Mondal 
;
_publ_section_title
;
 Influence of Anion on the Coordination Mode of a Flexible Neutral Ligand
 in Zn(II) Complexes: From Discrete Zero-Dimensional to Infinite 1D
 Helical Chains, 2D Nanoporous Bilayer Networks, and 3D Interpenetrated
 Metal&#x2212;Organic Frameworks
;
_journal_issue 2
_journal_name_full 'Crystal Growth &amp; Design'
_journal_page_first 1095
_journal_paper_doi 10.1021/cg800923g
_journal_volume 9
_journal_year 2009
_chemical_formula_sum 'C13 H18 N4 O4 Zn'
_chemical_formula_weight 359.68
_chemical_name_systematic
; 
 ? 
;
_space_group_IT_number 61
_symmetry_cell_setting orthorhombic
_symmetry_space_group_name_Hall '-P 2ac 2ab'
_symmetry_space_group_name_H-M 'P b c a'
_atom_sites_solution_hydrogens geom
_atom_sites_solution_primary direct
_atom_sites_solution_secondary difmap
_audit_creation_method SHELXL-97
_cell_angle_alpha 90.00
_cell_angle_beta 90.00
_cell_angle_gamma 90.00
_cell_formula_units_Z 8
_cell_length_a 13.4095(6)
_cell_length_b 14.0204(7)
_cell_length_c 16.6409(8)
_cell_measurement_reflns_used 5896
_cell_measurement_temperature 296(2)
_cell_measurement_theta_max 25.1
_cell_measurement_theta_min 2.42
_cell_volume 3128.6(3)
_computing_cell_refinement 'Bruker SMART'
_computing_data_collection 'Bruker SMART'
_computing_data_reduction 'Bruker SHELXTL'
_computing_molecular_graphics 'Bruker SHELXTL'
_computing_publication_material 'Bruker SHELXTL'
_computing_structure_refinement 'SHELXL-97 (Sheldrick, 1997)'
_computing_structure_solution 'SHELXS-97 (Sheldrick, 1990)'
_diffrn_ambient_temperature 296(2)
_diffrn_detector_area_resol_mean 8
_diffrn_measured_fraction_theta_full 0.999
_diffrn_measured_fraction_theta_max 0.999
_diffrn_measurement_device_type 'Bruker APEX-2 CCD area detector'
_diffrn_measurement_method '/w scans'
_diffrn_radiation_monochromator graphite
_diffrn_radiation_source 'fine-focus sealed tube'
_diffrn_radiation_type MoK\a
_diffrn_radiation_wavelength 0.71073
_diffrn_reflns_av_R_equivalents 0.0633
_diffrn_reflns_av_sigmaI/netI 0.0274
_diffrn_reflns_limit_h_max 16
_diffrn_reflns_limit_h_min -16
_diffrn_reflns_limit_k_max 17
_diffrn_reflns_limit_k_min -17
_diffrn_reflns_limit_l_max 20
_diffrn_reflns_limit_l_min -20
_diffrn_reflns_number 36754
_diffrn_reflns_theta_full 25.65
_diffrn_reflns_theta_max 25.65
_diffrn_reflns_theta_min 2.43
_diffrn_standards_decay_% 0
_exptl_absorpt_coefficient_mu 1.593
_exptl_absorpt_correction_type none
_exptl_crystal_colour Colourless
_exptl_crystal_density_diffrn 1.527
_exptl_crystal_density_meas ?
_exptl_crystal_density_method 'not measured'
_exptl_crystal_description Cube
_exptl_crystal_F_000 1488
_exptl_crystal_size_max 0.34
_exptl_crystal_size_mid 0.30
_exptl_crystal_size_min 0.24
_refine_diff_density_max 0.343
_refine_diff_density_min -0.311
_refine_diff_density_rms 0.061
_refine_ls_extinction_method none
_refine_ls_goodness_of_fit_ref 1.028
_refine_ls_hydrogen_treatment mixed
_refine_ls_matrix_type full
_refine_ls_number_parameters 227
_refine_ls_number_reflns 2956
_refine_ls_number_restraints 0
_refine_ls_restrained_S_all 1.028
_refine_ls_R_factor_all 0.0512
_refine_ls_R_factor_gt 0.0333
_refine_ls_shift/su_max 0.002
_refine_ls_shift/su_mean 0.000
_refine_ls_structure_factor_coef Fsqd
_refine_ls_weighting_details 'calc w=1/[\s^2^(Fo^2^)+(0.0512P)^2^+1.4172P] where P=(Fo^2^+2Fc^2^)/3'
_refine_ls_weighting_scheme calc
_refine_ls_wR_factor_gt 0.0846
_refine_ls_wR_factor_ref 0.0950
_reflns_number_gt 2214
_reflns_number_total 2956
_reflns_threshold_expression I>2\s(I)
_cod_data_source_file cg800923gsup3.cif
_cod_data_source_block jc_18_0m
_cod_depositor_comments
;
The following automatic conversions were performed:

'_symmetry_cell_setting' value 'Orthorhombic' changed to
'orthorhombic' according to
/home/saulius/struct/CIF-dictionaries/cif_core.dic dictionary named
'cif_core.dic' version 2.4.2 from
2011-04-26.

'_exptl_absorpt_correction_type' value 'None' changed to
'none' according to
/home/saulius/struct/CIF-dictionaries/cif_core.dic dictionary named
'cif_core.dic' version 2.4.2 from 2011-04-26.

Automatic conversion script
Id: cif_fix_values 1891 2012-01-12 08:04:46Z andrius 

The following automatic conversions were performed:

'_exptl_crystal_density_meas' value 'not measured' was changed to '?'
- the value is perceived as not measured.

Automatic conversion script
Id: cif_fix_values 3008 2015-01-20 13:52:24Z robertas 
;
_cod_original_sg_symbol_H-M Pbca
_cod_database_code 4509141

loop_
_symmetry_equiv_pos_as_xyz
'x, y, z'
'-x+1/2, -y, z+1/2'
'-x, y+1/2, -z+1/2'
'x+1/2, -y+1/2, -z'
'-x, -y, -z'
'x-1/2, y, -z-1/2'
'x, -y-1/2, z-1/2'
'-x-1/2, y-1/2, z'

loop_
_atom_site_label
_atom_site_type_symbol
_atom_site_fract_x
_atom_site_fract_y
_atom_site_fract_z
_atom_site_U_iso_or_equiv
_atom_site_adp_type
_atom_site_occupancy
_atom_site_symmetry_multiplicity
_atom_site_calc_flag
_atom_site_refinement_flags
Zn1 Zn 0.09120(2) 0.17250(2) 0.603111(17) 0.03836(13) Uani 1 1 d .
O3 O -0.05388(17) 0.17479(16) 0.59141(12) 0.0516(6) Uani 1 1 d .
N1 N 0.11382(17) 0.07520(17) 0.69203(13) 0.0379(5) Uani 1 1 d .
O4 O -0.07745(15) 0.11575(17) 0.46907(12) 0.0540(6) Uani 1 1 d .
N2 N 0.11629(17) -0.01951(18) 0.67445(15) 0.0384(6) Uani 1 1 d .
C2 C 0.11272(19) -0.0120(2) 0.80526(15) 0.0363(6) Uani 1 1 d .
C3 C 0.1118(2) 0.0798(2) 0.77277(15) 0.0370(6) Uani 1 1 d .
C13 C -0.1062(2) 0.1488(2) 0.53270(18) 0.0443(7) Uani 1 1 d .
C7 C 0.1154(2) -0.0389(3) 0.89241(17) 0.0438(7) Uani 1 1 d .
O1 O 0.14442(18) 0.29111(17) 0.64412(13) 0.0600(6) Uani 1 1 d .
C9 C 0.1130(3) 0.1727(2) 0.8155(2) 0.0598(9) Uani 1 1 d .
H9C H 0.1101 0.2237 0.7771 0.090 Uiso 1 1 calc R
H9B H 0.1732 0.1780 0.8464 0.090 Uiso 1 1 calc R
H9A H 0.0565 0.1765 0.8507 0.090 Uiso 1 1 calc R
C1 C 0.1156(2) -0.0734(2) 0.74080(16) 0.0384(6) Uani 1 1 d .
C8 C 0.1198(3) -0.1791(2) 0.7377(2) 0.0590(9) Uani 1 1 d .
H8C H 0.0822 -0.2014 0.6924 0.088 Uiso 1 1 calc R
H8B H 0.0919 -0.2049 0.7862 0.088 Uiso 1 1 calc R
H8A H 0.1879 -0.1993 0.7326 0.088 Uiso 1 1 calc R
O2 O 0.1116(2) 0.3454(2) 0.52395(18) 0.0877(9) Uani 1 1 d .
C12 C 0.1451(3) 0.3540(3) 0.5897(2) 0.0603(9) Uani 1 1 d .
H222 H 0.119(2) -0.035(2) 0.628(2) 0.041(9) Uiso 1 1 d .
H7B H 0.071(2) -0.088(2) 0.9008(16) 0.045(9) Uiso 1 1 d .
H7A H 0.089(2) 0.015(2) 0.9239(18) 0.043(8) Uiso 1 1 d .
H13 H -0.179(2) 0.160(2) 0.5403(18) 0.048(8) Uiso 1 1 d .
H12 H 0.174(3) 0.417(3) 0.606(2) 0.094(14) Uiso 1 1 d .
N4 N 0.37558(18) -0.09180(18) 0.94220(13) 0.0390(6) Uani 1 1 d .
C6 C 0.3101(2) -0.0602(2) 0.88762(15) 0.0361(6) Uani 1 1 d .
N3 N 0.33125(17) -0.11666(17) 1.01181(12) 0.0391(5) Uani 1 1 d .
C4 C 0.2341(2) -0.10100(19) 1.00053(15) 0.0350(6) Uani 1 1 d .
C5 C 0.2168(2) -0.06474(19) 0.92390(15) 0.0333(6) Uani 1 1 d .
C11 C 0.3469(2) -0.0282(2) 0.80737(16) 0.0483(8) Uani 1 1 d .
H11C H 0.4184 -0.0236 0.8084 0.072 Uiso 1 1 calc R
H11B H 0.3190 0.0331 0.7949 0.072 Uiso 1 1 calc R
H11A H 0.3271 -0.0735 0.7672 0.072 Uiso 1 1 calc R
C10 C 0.1595(2) -0.1228(2) 1.06493(17) 0.0482(8) Uani 1 1 d .
H10C H 0.1931 -0.1492 1.1107 0.072 Uiso 1 1 calc R
H10B H 0.1117 -0.1679 1.0450 0.072 Uiso 1 1 calc R
H10A H 0.1258 -0.0652 1.0803 0.072 Uiso 1 1 calc R
H444 H 0.437(2) -0.095(2) 0.9387(18) 0.044(9) Uiso 1 1 d .

loop_
_atom_site_aniso_label
_atom_site_aniso_U_11
_atom_site_aniso_U_22
_atom_site_aniso_U_33
_atom_site_aniso_U_23
_atom_site_aniso_U_13
_atom_site_aniso_U_12
Zn1 0.0465(2) 0.0427(2) 0.02589(19) -0.00154(13) 0.00217(13) 0.00722(15)
O3 0.0457(11) 0.0713(16) 0.0379(11) -0.0106(10) -0.0034(9) 0.0055(11)
N1 0.0429(13) 0.0436(14) 0.0273(11) 0.0001(10) -0.0004(9) 0.0070(11)
O4 0.0464(12) 0.0751(16) 0.0405(12) -0.0155(11) -0.0043(9) 0.0009(11)
N2 0.0426(14) 0.0462(15) 0.0263(12) -0.0037(11) -0.0013(10) 0.0029(11)
C2 0.0308(14) 0.0487(17) 0.0294(14) 0.0028(12) -0.0020(11) 0.0040(12)
C3 0.0373(15) 0.0458(17) 0.0280(13) -0.0012(12) -0.0006(11) 0.0062(13)
C13 0.0423(17) 0.0501(19) 0.0404(17) 0.0005(14) -0.0026(13) 0.0043(14)
C7 0.0406(16) 0.059(2) 0.0314(15) 0.0099(15) 0.0024(12) 0.0013(15)
O1 0.0837(17) 0.0495(13) 0.0468(13) 0.0000(11) -0.0088(12) -0.0060(13)
C9 0.092(3) 0.054(2) 0.0332(16) -0.0046(14) 0.0025(16) 0.0145(18)
C1 0.0326(14) 0.0441(17) 0.0384(15) 0.0014(13) -0.0026(11) -0.0003(13)
C8 0.069(2) 0.045(2) 0.063(2) 0.0021(16) -0.0022(18) -0.0050(17)
O2 0.123(3) 0.080(2) 0.0602(18) 0.0172(15) -0.0048(17) 0.0080(17)
C12 0.073(3) 0.046(2) 0.062(2) 0.0054(18) 0.0043(19) -0.0044(18)
N4 0.0354(13) 0.0535(16) 0.0282(12) 0.0013(10) -0.0017(10) 0.0056(12)
C6 0.0416(15) 0.0396(16) 0.0271(13) 0.0012(11) -0.0044(11) -0.0010(12)
N3 0.0455(14) 0.0434(15) 0.0283(11) 0.0040(10) -0.0021(10) 0.0072(11)
C4 0.0447(16) 0.0315(14) 0.0289(13) 0.0013(11) -0.0004(11) 0.0016(12)
C5 0.0391(15) 0.0332(14) 0.0277(12) 0.0018(11) -0.0006(11) 0.0015(12)
C11 0.0401(16) 0.073(2) 0.0319(14) 0.0076(15) -0.0002(12) -0.0035(15)
C10 0.0544(18) 0.056(2) 0.0344(15) 0.0092(14) 0.0061(14) 0.0009(15)

loop_
_atom_type_symbol
_atom_type_description
_atom_type_scat_dispersion_real
_atom_type_scat_dispersion_imag
_atom_type_scat_source
C C 0.0033 0.0016 'International Tables Vol C Tables 4.2.6.8 and 6.1.1.4'
H H 0.0000 0.0000 'International Tables Vol C Tables 4.2.6.8 and 6.1.1.4'
N N 0.0061 0.0033 'International Tables Vol C Tables 4.2.6.8 and 6.1.1.4'
O O 0.0106 0.0060 'International Tables Vol C Tables 4.2.6.8 and 6.1.1.4'
Zn Zn 0.2839 1.4301 'International Tables Vol C Tables 4.2.6.8 and 6.1.1.4'

loop_
_geom_angle_atom_site_label_1
_geom_angle_atom_site_label_2
_geom_angle_atom_site_label_3
_geom_angle
_geom_angle_site_symmetry_1
_geom_angle_site_symmetry_3
O1 Zn1 O3 112.84(10) . .
O1 Zn1 N3 114.37(10) . 2_554
O3 Zn1 N3 116.61(9) . 2_554
O1 Zn1 N1 105.36(9) . .
O3 Zn1 N1 103.39(9) . .
N3 Zn1 N1 102.26(9) 2_554 .
C13 O3 Zn1 128.9(2) . .
C3 N1 N2 105.2(2) . .
C3 N1 Zn1 133.7(2) . .
N2 N1 Zn1 120.11(17) . .
C1 N2 N1 111.9(2) . .
C1 N2 H222 130(2) . .
N1 N2 H222 118(2) . .
C1 C2 C3 105.9(2) . .
C1 C2 C7 126.6(3) . .
C3 C2 C7 127.3(3) . .
N1 C3 C2 110.0(2) . .
N1 C3 C9 121.4(3) . .
C2 C3 C9 128.6(2) . .
O4 C13 O3 127.5(3) . .
O4 C13 H13 118.6(17) . .
O3 C13 H13 113.9(17) . .
C2 C7 C5 114.8(2) . .
C2 C7 H7B 108.6(18) . .
C5 C7 H7B 111(2) . .
C2 C7 H7A 108.1(18) . .
C5 C7 H7A 108.9(17) . .
H7B C7 H7A 105(3) . .
C12 O1 Zn1 110.4(2) . .
C3 C9 H9C 109.5 . .
C3 C9 H9B 109.5 . .
H9C C9 H9B 109.5 . .
C3 C9 H9A 109.5 . .
H9C C9 H9A 109.5 . .
H9B C9 H9A 109.5 . .
N2 C1 C2 106.9(3) . .
N2 C1 C8 122.3(3) . .
C2 C1 C8 130.7(3) . .
C1 C8 H8C 109.5 . .
C1 C8 H8B 109.5 . .
H8C C8 H8B 109.5 . .
C1 C8 H8A 109.5 . .
H8C C8 H8A 109.5 . .
H8B C8 H8A 109.5 . .
O2 C12 O1 126.0(4) . .
O2 C12 H12 119(2) . .
O1 C12 H12 115(2) . .
C6 N4 N3 112.3(2) . .
C6 N4 H444 129(2) . .
N3 N4 H444 119(2) . .
N4 C6 C5 106.3(2) . .
N4 C6 C11 119.3(2) . .
C5 C6 C11 134.4(2) . .
C4 N3 N4 105.5(2) . .
C4 N3 Zn1 132.73(18) . 2
N4 N3 Zn1 121.64(18) . 2
N3 C4 C5 110.6(2) . .
N3 C4 C10 121.2(2) . .
C5 C4 C10 128.2(3) . .
C6 C5 C4 105.3(2) . .
C6 C5 C7 130.7(2) . .
C4 C5 C7 124.0(2) . .
C6 C11 H11C 109.5 . .
C6 C11 H11B 109.5 . .
H11C C11 H11B 109.5 . .
C6 C11 H11A 109.5 . .
H11C C11 H11A 109.5 . .
H11B C11 H11A 109.5 . .
C4 C10 H10C 109.5 . .
C4 C10 H10B 109.5 . .
H10C C10 H10B 109.5 . .
C4 C10 H10A 109.5 . .
H10C C10 H10A 109.5 . .
H10B C10 H10A 109.5 . .

loop_
_geom_bond_atom_site_label_1
_geom_bond_atom_site_label_2
_geom_bond_distance
_geom_bond_site_symmetry_2
Zn1 O1 1.934(2) .
Zn1 O3 1.955(2) .
Zn1 N3 2.001(2) 2_554
Zn1 N1 2.035(2) .
O3 C13 1.257(4) .
N1 C3 1.345(3) .
N1 N2 1.360(3) .
O4 C13 1.219(4) .
N2 C1 1.338(4) .
N2 H222 0.80(3) .
C2 C1 1.376(4) .
C2 C3 1.397(4) .
C2 C7 1.499(4) .
C3 C9 1.484(4) .
C13 H13 1.00(3) .
C7 C5 1.501(4) .
C7 H7B 0.92(3) .
C7 H7A 0.99(3) .
O1 C12 1.264(4) .
C9 H9C 0.9600 .
C9 H9B 0.9600 .
C9 H9A 0.9600 .
C1 C8 1.484(4) .
C8 H8C 0.9600 .
C8 H8B 0.9600 .
C8 H8A 0.9600 .
O2 C12 1.188(4) .
C12 H12 1.00(4) .
N4 C6 1.339(3) .
N4 N3 1.348(3) .
N4 H444 0.82(3) .
C6 C5 1.391(4) .
C6 C11 1.493(4) .
N3 C4 1.335(3) .
N3 Zn1 2.001(2) 2
C4 C5 1.392(4) .
C4 C10 1.498(4) .
C11 H11C 0.9600 .
C11 H11B 0.9600 .
C11 H11A 0.9600 .
C10 H10C 0.9600 .
C10 H10B 0.9600 .
C10 H10A 0.9600 .
